data_7227761
loop_
_publ_author_name
'Huang, Guo-Zhen'
'Zou, Xin'
'Zhu, Zhi-Biao'
'Deng, Zhao-Peng'
'Huo, Li-Hua'
'Gao, Shan'

_publ_section_title
;
 Effect of ligand configurations, secondary Pb--O interactions and
 auxiliary ligands on Pb(ii)--mono/disulfonate complexes: syntheses,
 structures, and luminescence properties
;
_journal_issue 13
_journal_name_full CrystEngComm
_journal_page_first 1778
_journal_paper_doi 10.1039/C7CE00071E
_journal_volume 19
_journal_year 2017
_chemical_formula_moiety 'C6 H7 Cl O9 Pb S2, H2 O'
_chemical_formula_sum 'C6 H9 Cl O10 Pb S2'
_chemical_formula_weight 547.89
_chemical_name_systematic
; 
 ? 
;
_space_group_IT_number 14
_symmetry_cell_setting monoclinic
_symmetry_space_group_name_Hall '-P 2ybc'
_symmetry_space_group_name_H-M 'P 1 21/c 1'
_atom_sites_solution_hydrogens geom
_atom_sites_solution_primary direct
_atom_sites_solution_secondary difmap
_audit_creation_method SHELXL-97
_audit_update_record
;
2014-06-26 deposited with the CCDC.
2017-02-27 downloaded from the CCDC.
;
_cell_angle_alpha 90.00
_cell_angle_beta 95.495(4)
_cell_angle_gamma 90.00
_cell_formula_units_Z 4
_cell_length_a 7.7120(3)
_cell_length_b 9.8706(5)
_cell_length_c 17.3297(8)
_cell_measurement_reflns_used 1610
_cell_measurement_temperature 295(2)
_cell_measurement_theta_max 27.50
_cell_measurement_theta_min 3.14
_cell_volume 1313.11(10)
_computing_cell_refinement
;
CrysAlis Pro (Agilent, 2013)
;
_computing_data_collection
;
CrysAlis Pro (Agilent, 2013)
;
_computing_data_reduction
;
CrysAlis Pro (Agilent, 2013)
;
_computing_molecular_graphics '(K. Brandenburg, Diamond 3.1, 2009)'
_computing_publication_material '(K. Brandenburg, Diamond 3.1, 2009)'
_computing_structure_refinement 'SHELXL-97 (Sheldrick, 1997)'
_computing_structure_solution 'SHELXS-97 (Sheldrick, 1990)'
_diffrn_ambient_temperature 295(2)
_diffrn_detector_area_resol_mean 16.1954
_diffrn_measured_fraction_theta_full 0.987
_diffrn_measured_fraction_theta_max 0.987
_diffrn_measurement_device_type 'Xcalibur, Eos'
_diffrn_measurement_method '\w scans'
_diffrn_radiation_monochromator graphite
_diffrn_radiation_source 'Enhance (Mo) X-ray Source'
_diffrn_radiation_type MoK\a
_diffrn_radiation_wavelength 0.71073
_diffrn_reflns_av_R_equivalents 0.0373
_diffrn_reflns_av_sigmaI/netI 0.0672
_diffrn_reflns_limit_h_max 10
_diffrn_reflns_limit_h_min -6
_diffrn_reflns_limit_k_max 12
_diffrn_reflns_limit_k_min -5
_diffrn_reflns_limit_l_max 20
_diffrn_reflns_limit_l_min -22
_diffrn_reflns_number 4899
_diffrn_reflns_theta_full 27.56
_diffrn_reflns_theta_max 27.56
_diffrn_reflns_theta_min 3.14
_exptl_absorpt_coefficient_mu 13.416
_exptl_absorpt_correction_T_max 0.2088
_exptl_absorpt_correction_T_min 0.1650
_exptl_absorpt_correction_type multi-scan
_exptl_absorpt_process_details
; 
CrysAlis Pro (Agilent, 2013)
Empirical absorption correction using spherical harmonics,
 implemented in SCALE3 ABSPACK scaling algorithm. 
;
_exptl_crystal_colour colorless
_exptl_crystal_density_diffrn 2.771
_exptl_crystal_density_method 'not measured'
_exptl_crystal_description prism
_exptl_crystal_F_000 1024
_exptl_crystal_size_max 0.21
_exptl_crystal_size_mid 0.19
_exptl_crystal_size_min 0.17
_refine_diff_density_max 2.449
_refine_diff_density_min -2.398
_refine_diff_density_rms 0.229
_refine_ls_extinction_method none
_refine_ls_goodness_of_fit_ref 1.024
_refine_ls_hydrogen_treatment mixed
_refine_ls_matrix_type full
_refine_ls_number_parameters 202
_refine_ls_number_reflns 2994
_refine_ls_number_restraints 10
_refine_ls_restrained_S_all 1.022
_refine_ls_R_factor_all 0.0624
_refine_ls_R_factor_gt 0.0465
_refine_ls_shift/su_max 0.000
_refine_ls_shift/su_mean 0.000
_refine_ls_structure_factor_coef Fsqd
_refine_ls_weighting_details 'calc w=1/[\s^2^(Fo^2^)+(0.0417P)^2^+0.0000P] where P=(Fo^2^+2Fc^2^)/3'
_refine_ls_weighting_scheme calc
_refine_ls_wR_factor_gt 0.0947
_refine_ls_wR_factor_ref 0.1032
_reflns_number_gt 2385
_reflns_number_total 2994
_reflns_threshold_expression >2sigma(I)
_cod_data_source_file c7ce00071e2.cif
_cod_data_source_block complex5
_cod_depositor_comments 'Adding full bibliography for 7227757--7227764.cif.'
_cod_original_sg_symbol_H-M 'P 21/c'
_cod_database_code 7227761

loop_
_symmetry_equiv_pos_as_xyz
'x, y, z'
'-x, y+1/2, -z+1/2'
'-x, -y, -z'
'x, -y-1/2, z-1/2'

loop_
_atom_site_label
_atom_site_type_symbol
_atom_site_fract_x
_atom_site_fract_y
_atom_site_fract_z
_atom_site_U_iso_or_equiv
_atom_site_adp_type
_atom_site_occupancy
_atom_site_symmetry_multiplicity
_atom_site_calc_flag
_atom_site_refinement_flags
Pb1 Pb 0.59672(4) 0.94650(3) 0.178694(19) 0.03020(13) Uani 1 1 d .
Cl1 Cl 0.8973(3) 1.1377(3) 0.62809(14) 0.0462(6) Uani 1 1 d .
S1 S 0.6097(3) 0.7046(2) 0.47381(14) 0.0339(5) Uani 1 1 d .
S2 S 0.7417(3) 1.1748(2) 0.31713(13) 0.0276(5) Uani 1 1 d .
O1 O 0.7691(9) 0.6285(7) 0.4657(4) 0.0461(17) Uani 1 1 d .
O1W O 0.8477(9) 1.0094(7) 0.1034(4) 0.0434(16) Uani 1 1 d D
H1W1 H 0.798(13) 0.990(9) 0.059(3) 0.065 Uiso 1 1 d D
H1W2 H 0.890(13) 1.089(5) 0.102(5) 0.065 Uiso 1 1 d D
O2W O 0.8070(7) 0.7708(7) 0.2029(4) 0.0423(17) Uani 1 1 d D
H2W1 H 0.802(11) 0.709(8) 0.237(5) 0.063 Uiso 1 1 d D
H2W2 H 0.911(4) 0.797(10) 0.202(6) 0.063 Uiso 1 1 d D
O2 O 0.5387(8) 0.6786(7) 0.5468(4) 0.0440(17) Uani 1 1 d .
O3 O 0.4812(8) 0.6866(6) 0.4065(4) 0.0406(16) Uani 1 1 d .
O3W O 0.2275(11) 1.0678(7) 0.1947(5) 0.056(2) Uani 1 1 d D
H3W1 H 0.195(16) 0.995(7) 0.215(5) 0.084 Uiso 1 1 d D
H3W2 H 0.194(16) 1.069(11) 0.1465(17) 0.084 Uiso 1 1 d D
O4 O 0.8510(8) 1.2914(6) 0.3371(4) 0.0392(16) Uani 1 1 d .
O5 O 0.5628(7) 1.2099(6) 0.2891(4) 0.0366(15) Uani 1 1 d .
O6 O 0.8156(7) 1.0839(6) 0.2627(4) 0.0352(15) Uani 1 1 d .
O7 O 0.5857(8) 0.9023(6) 0.3356(4) 0.0347(14) Uani 1 1 d D
H7O H 0.525(11) 0.836(7) 0.349(6) 0.052 Uiso 1 1 d D
C1 C 0.6686(10) 0.8805(9) 0.4722(5) 0.0289(19) Uani 1 1 d .
C2 C 0.7409(11) 0.9358(10) 0.5422(5) 0.037(2) Uani 1 1 d .
H2A H 0.7440 0.8869 0.5882 0.044 Uiso 1 1 calc R
C3 C 0.8080(11) 1.0661(9) 0.5408(5) 0.032(2) Uani 1 1 d .
C4 C 0.8088(11) 1.1375(10) 0.4728(5) 0.035(2) Uani 1 1 d .
H4A H 0.8594 1.2230 0.4730 0.042 Uiso 1 1 calc R
C5 C 0.7353(11) 1.0831(9) 0.4044(5) 0.0274(19) Uani 1 1 d .
C6 C 0.6622(10) 0.9514(8) 0.4032(5) 0.0278(18) Uani 1 1 d .

loop_
_atom_site_aniso_label
_atom_site_aniso_U_11
_atom_site_aniso_U_22
_atom_site_aniso_U_33
_atom_site_aniso_U_23
_atom_site_aniso_U_13
_atom_site_aniso_U_12
Pb1 0.03096(18) 0.0316(2) 0.0288(2) -0.00141(15) 0.00692(13) 0.00269(15)
Cl1 0.0563(14) 0.0499(15) 0.0306(13) -0.0079(12) -0.0049(11) 0.0017(13)
S1 0.0429(12) 0.0280(11) 0.0322(13) 0.0041(10) 0.0105(10) -0.0025(10)
S2 0.0275(9) 0.0273(11) 0.0287(12) 0.0002(9) 0.0070(8) -0.0021(9)
O1 0.062(4) 0.036(4) 0.043(4) 0.001(3) 0.021(3) 0.016(4)
O1W 0.041(4) 0.048(4) 0.042(4) -0.009(4) 0.010(3) -0.006(3)
O2W 0.030(3) 0.044(4) 0.054(5) 0.004(4) 0.012(3) 0.008(3)
O2 0.056(4) 0.045(4) 0.032(4) 0.008(3) 0.014(3) -0.002(4)
O3 0.049(4) 0.037(4) 0.035(4) 0.000(3) -0.001(3) -0.006(3)
O3W 0.070(5) 0.049(5) 0.051(5) -0.003(4) 0.018(4) -0.021(4)
O4 0.040(3) 0.030(3) 0.048(4) 0.001(3) 0.005(3) -0.013(3)
O5 0.033(3) 0.043(4) 0.034(4) 0.007(3) 0.005(3) 0.006(3)
O6 0.037(3) 0.034(3) 0.036(4) -0.003(3) 0.011(3) -0.003(3)
O7 0.050(4) 0.030(3) 0.024(3) 0.003(3) 0.003(3) -0.010(3)
C1 0.031(4) 0.026(4) 0.030(5) 0.002(4) 0.007(3) 0.000(4)
C2 0.039(5) 0.044(6) 0.027(5) 0.006(4) 0.005(4) 0.002(5)
C3 0.035(4) 0.038(5) 0.022(4) -0.003(4) 0.001(3) 0.005(4)
C4 0.036(4) 0.033(5) 0.039(5) 0.005(4) 0.017(4) -0.006(4)
C5 0.033(4) 0.028(5) 0.021(4) -0.005(4) 0.004(3) 0.001(4)
C6 0.028(4) 0.028(4) 0.028(5) 0.007(4) 0.010(3) 0.004(4)

loop_
_atom_type_symbol
_atom_type_description
_atom_type_scat_dispersion_real
_atom_type_scat_dispersion_imag
_atom_type_scat_source
C C 0.0033 0.0016 'International Tables Vol C Tables 4.2.6.8 and 6.1.1.4'
H H 0.0000 0.0000 'International Tables Vol C Tables 4.2.6.8 and 6.1.1.4'
O O 0.0106 0.0060 'International Tables Vol C Tables 4.2.6.8 and 6.1.1.4'
S S 0.1246 0.1234 'International Tables Vol C Tables 4.2.6.8 and 6.1.1.4'
Cl Cl 0.1484 0.1585 'International Tables Vol C Tables 4.2.6.8 and 6.1.1.4'
Pb Pb -3.3944 10.1111 'International Tables Vol C Tables 4.2.6.8 and 6.1.1.4'

loop_
_geom_angle_atom_site_label_1
_geom_angle_atom_site_label_2
_geom_angle_atom_site_label_3
_geom_angle
_geom_angle_site_symmetry_1
_geom_angle_site_symmetry_3
O2W Pb1 O1W 74.1(2) . .
O2W Pb1 O6 83.3(2) . .
O1W Pb1 O6 70.1(2) . .
O2W Pb1 O2 82.3(2) . 4_575
O1W Pb1 O2 74.7(2) . 4_575
O6 Pb1 O2 144.5(2) . 4_575
O2W Pb1 O5 69.7(2) . 2_645
O1W Pb1 O5 134.7(2) . 2_645
O6 Pb1 O5 129.42(19) . 2_645
O2 Pb1 O5 74.3(2) 4_575 2_645
O2 S1 O1 112.6(4) . .
O2 S1 O3 112.9(4) . .
O1 S1 O3 111.8(4) . .
O2 S1 C1 107.6(4) . .
O1 S1 C1 106.3(4) . .
O3 S1 C1 104.9(4) . .
O4 S2 O6 112.9(4) . .
O4 S2 O5 113.6(4) . .
O6 S2 O5 110.2(4) . .
O4 S2 C5 105.4(4) . .
O6 S2 C5 106.5(4) . .
O5 S2 C5 107.6(4) . .
Pb1 O1W H1W1 96(7) . .
Pb1 O1W H1W2 124(8) . .
H1W1 O1W H1W2 109.1(18) . .
Pb1 O2W H2W1 125(7) . .
Pb1 O2W H2W2 114(6) . .
H2W1 O2W H2W2 109.8(18) . .
S1 O2 Pb1 143.6(4) . 4_576
H3W1 O3W H3W2 109.9(18) . .
S2 O5 Pb1 124.5(4) . 2_655
S2 O6 Pb1 115.1(3) . .
C6 O7 H7O 104(7) . .
C6 C1 C2 122.1(8) . .
C6 C1 S1 121.0(7) . .
C2 C1 S1 116.4(7) . .
C3 C2 C1 117.7(8) . .
C3 C2 H2A 121.1 . .
C1 C2 H2A 121.1 . .
C4 C3 C2 121.5(8) . .
C4 C3 Cl1 120.1(7) . .
C2 C3 Cl1 118.4(7) . .
C5 C4 C3 120.3(8) . .
C5 C4 H4A 119.8 . .
C3 C4 H4A 119.8 . .
C4 C5 C6 120.2(8) . .
C4 C5 S2 119.7(7) . .
C6 C5 S2 120.1(6) . .
O7 C6 C1 123.0(8) . .
O7 C6 C5 118.9(7) . .
C1 C6 C5 118.1(8) . .

loop_
_geom_bond_atom_site_label_1
_geom_bond_atom_site_label_2
_geom_bond_distance
_geom_bond_site_symmetry_2
Pb1 O2W 2.384(6) .
Pb1 O1W 2.514(7) .
Pb1 O6 2.517(6) .
Pb1 O2 2.598(6) 4_575
Pb1 O5 2.723(6) 2_645
Cl1 C3 1.750(9) .
S1 O2 1.449(7) .
S1 O1 1.459(7) .
S1 O3 1.468(6) .
S1 C1 1.795(9) .
S2 O4 1.448(6) .
S2 O6 1.458(6) .
S2 O5 1.460(6) .
S2 C5 1.767(9) .
O1W H1W1 0.85(5) .
O1W H1W2 0.85(5) .
O2W H2W1 0.85(5) .
O2W H2W2 0.85(5) .
O2 Pb1 2.598(6) 4_576
O3W H3W1 0.85(5) .
O3W H3W2 0.85(5) .
O5 Pb1 2.723(6) 2_655
O7 C6 1.349(10) .
O7 H7O 0.85(5) .
C1 C6 1.382(12) .
C1 C2 1.397(12) .
C2 C3 1.388(12) .
C2 H2A 0.9300 .
C3 C4 1.374(12) .
C4 C5 1.373(12) .
C4 H4A 0.9300 .
C5 C6 1.417(12) .

loop_
_geom_hbond_atom_site_label_D
_geom_hbond_atom_site_label_H
_geom_hbond_atom_site_label_A
_geom_hbond_distance_DH
_geom_hbond_distance_HA
_geom_hbond_distance_DA
_geom_hbond_angle_DHA
_geom_hbond_site_symmetry_A
O1W H1W1 O1 0.85(5) 1.99(5) 2.763(9) 151(10) 4_575
O1W H1W1 O2 0.85(5) 2.59(8) 3.104(9) 120(8) 4_575
O1W H1W2 Cl1 0.85(5) 2.73(5) 3.527(8) 155(10) 4_585
O2W H2W1 O3W 0.85(5) 1.858(16) 2.706(10) 174(9) 2_645
O2W H2W2 O4 0.85(5) 2.01(5) 2.798(9) 154(11) 2_745
O3W H3W1 O4 0.85(5) 2.22(9) 2.838(9) 130(9) 2_645
O3W H3W2 O1 0.85(5) 2.08(5) 2.846(11) 150(10) 2_655
O7 H7O O3 0.85(5) 1.83(4) 2.623(9) 155(10) .

loop_
_geom_torsion_atom_site_label_1
_geom_torsion_atom_site_label_2
_geom_torsion_atom_site_label_3
_geom_torsion_atom_site_label_4
_geom_torsion
_geom_torsion_site_symmetry_1
_geom_torsion_site_symmetry_4
O1 S1 O2 Pb1 5.3(8) . 4_576
O3 S1 O2 Pb1 133.2(6) . 4_576
C1 S1 O2 Pb1 -111.5(7) . 4_576
O4 S2 O5 Pb1 -23.3(6) . 2_655
O6 S2 O5 Pb1 -151.2(4) . 2_655
C5 S2 O5 Pb1 93.1(5) . 2_655
O4 S2 O6 Pb1 -153.0(3) . .
O5 S2 O6 Pb1 -24.7(5) . .
C5 S2 O6 Pb1 91.7(4) . .
O2W Pb1 O6 S2 -139.6(4) . .
O1W Pb1 O6 S2 144.9(4) . .
O2 Pb1 O6 S2 153.8(3) 4_575 .
O5 Pb1 O6 S2 -82.9(4) 2_645 .
O2 S1 C1 C6 -149.5(7) . .
O1 S1 C1 C6 89.6(7) . .
O3 S1 C1 C6 -29.0(8) . .
O2 S1 C1 C2 38.2(8) . .
O1 S1 C1 C2 -82.7(7) . .
O3 S1 C1 C2 158.7(7) . .
C6 C1 C2 C3 -0.1(13) . .
S1 C1 C2 C3 172.0(7) . .
C1 C2 C3 C4 -2.1(13) . .
C1 C2 C3 Cl1 179.4(7) . .
C2 C3 C4 C5 3.0(14) . .
Cl1 C3 C4 C5 -178.5(7) . .
C3 C4 C5 C6 -1.7(13) . .
C3 C4 C5 S2 -178.7(7) . .
O4 S2 C5 C4 7.1(8) . .
O6 S2 C5 C4 127.3(7) . .
O5 S2 C5 C4 -114.5(7) . .
O4 S2 C5 C6 -169.8(7) . .
O6 S2 C5 C6 -49.7(7) . .
O5 S2 C5 C6 68.6(7) . .
C2 C1 C6 O7 -176.8(8) . .
S1 C1 C6 O7 11.4(12) . .
C2 C1 C6 C5 1.3(13) . .
S1 C1 C6 C5 -170.4(6) . .
C4 C5 C6 O7 177.8(8) . .
S2 C5 C6 O7 -5.3(11) . .
C4 C5 C6 C1 -0.4(12) . .
S2 C5 C6 C1 176.5(6) . .
